data_4120703
loop_
_publ_author_name
'Kim, Sung Kuk'
'Lim, Jong Min'
'Pradhan, Tuhin'
'Jung, Hyo Sung'
'Lynch, Vincent M.'
'Kim, Jong Seung'
'Kim, Dongho'
'Sessler, Jonathan L.'

_publ_section_title
;
 Self-association and nitroaromatic-induced deaggregation of pyrene
 substituted pyridine amides.
;
_journal_issue 1
_journal_name_full 'Journal of the American Chemical Society'
_journal_page_first 495
_journal_page_last 505
_journal_paper_doi 10.1021/ja411672f
_journal_volume 136
_journal_year 2014
_chemical_formula_moiety 'C13 H19 N3 O2'
_chemical_formula_sum 'C13 H19 N3 O2'
_chemical_formula_weight 249.31
_chemical_name_systematic
;
 ?
;
_space_group_IT_number 61
_symmetry_cell_setting orthorhombic
_symmetry_space_group_name_Hall '-P 2ac 2ab'
_symmetry_space_group_name_H-M 'P b c a'
_atom_sites_solution_hydrogens geom
_atom_sites_solution_primary direct
_atom_sites_solution_secondary difmap
_audit_creation_method SHELXL-97
_cell_angle_alpha 90.00
_cell_angle_beta 90.00
_cell_angle_gamma 90.00
_cell_formula_units_Z 8
_cell_length_a 17.919(2)
_cell_length_b 15.3943(15)
_cell_length_c 9.6893(12)
_cell_measurement_reflns_used 22774
_cell_measurement_temperature 100(2)
_cell_measurement_theta_max 27.5
_cell_measurement_theta_min 3.0
_cell_volume 2672.8(5)
_computing_cell_refinement 'CrystalClear (Rigaku Inc., 2008)'
_computing_data_collection 'CrystalClear (Rigaku Inc., 2008)'
_computing_data_reduction 'CrystalClear (Rigaku Inc., 2008)'
_computing_molecular_graphics 'XP SHELXTL/PC, Siemens Analytical'
_computing_structure_refinement 'XL SHELXTL/PC, Siemens Analytical'
_computing_structure_solution
;

SIR97 - Altomare A., Burla M.C., Camalli M., Cascarano G.L., Giacovazzo C., 
Guagliardi A., Moliterni A.G.G., Polidori G.,Spagna R.
;
_diffrn_ambient_temperature 100(2)
_diffrn_measured_fraction_theta_full 0.999
_diffrn_measured_fraction_theta_max 0.999
_diffrn_measurement_device_type 'Rigaku AFC-12 with Saturn 724+ CCD'
_diffrn_measurement_method \w-scans
_diffrn_radiation_monochromator graphite
_diffrn_radiation_source 'fine-focus sealed tube'
_diffrn_radiation_type MoK\a
_diffrn_radiation_wavelength 0.71075
_diffrn_reflns_av_R_equivalents 0.0795
_diffrn_reflns_av_sigmaI/netI 0.0535
_diffrn_reflns_limit_h_max 23
_diffrn_reflns_limit_h_min -21
_diffrn_reflns_limit_k_max 18
_diffrn_reflns_limit_k_min -19
_diffrn_reflns_limit_l_max 12
_diffrn_reflns_limit_l_min -12
_diffrn_reflns_number 21256
_diffrn_reflns_theta_full 27.49
_diffrn_reflns_theta_max 27.49
_diffrn_reflns_theta_min 3.37
_exptl_absorpt_coefficient_mu 0.085
_exptl_absorpt_correction_T_max 1.00
_exptl_absorpt_correction_T_min 0.722
_exptl_absorpt_correction_type multi-scan
_exptl_absorpt_process_details
;
Abscor. T. Higashi (2001).  The Rigaku Corporation, Tokyo, Japan.
;
_exptl_crystal_colour colorless
_exptl_crystal_density_diffrn 1.239
_exptl_crystal_density_method 'not measured'
_exptl_crystal_description prisms
_exptl_crystal_F_000 1072
_exptl_crystal_size_max 0.34
_exptl_crystal_size_mid 0.13
_exptl_crystal_size_min 0.10
_refine_diff_density_max 0.459
_refine_diff_density_min -0.381
_refine_diff_density_rms 0.058
_refine_ls_extinction_method none
_refine_ls_goodness_of_fit_ref 1.115
_refine_ls_hydrogen_treatment constr
_refine_ls_matrix_type full
_refine_ls_number_parameters 231
_refine_ls_number_reflns 3065
_refine_ls_number_restraints 182
_refine_ls_restrained_S_all 1.125
_refine_ls_R_factor_all 0.1167
_refine_ls_R_factor_gt 0.0935
_refine_ls_shift/su_max 0.007
_refine_ls_shift/su_mean 0.001
_refine_ls_structure_factor_coef Fsqd
_refine_ls_weighting_details 'calc w=1/[\s^2^(Fo^2^)+(0.0491P)^2^+4.9841P] where P=(Fo^2^+2Fc^2^)/3'
_refine_ls_weighting_scheme calc
_refine_ls_wR_factor_gt 0.1839
_refine_ls_wR_factor_ref 0.1971
_reflns_number_gt 2378
_reflns_number_total 3065
_reflns_threshold_expression >2sigma(I)
_cod_data_source_file ja411672f_si_003.cif
_cod_data_source_block shelxl
_cod_depositor_comments
;
The following automatic conversions were performed:

'_symmetry_cell_setting' value 'Orthorhombic' changed to
'orthorhombic' according to
/usr/data/users/saulius/automatic-downloads/current/ACS/lib/dictionaries/cif_core.dic
dictionary named 'cif_core.dic' version 2.4.2 from 2011-04-26.

Automatic conversion script
Id: cif_fix_values 2281 2013-09-26 08:29:07Z andrius 
;
_cod_original_sg_symbol_H-M Pbca
_cod_database_code 4120703

loop_
_symmetry_equiv_pos_as_xyz
'x, y, z'
'-x+1/2, -y, z+1/2'
'x+1/2, -y+1/2, -z'
'-x, y+1/2, -z+1/2'
'-x, -y, -z'
'x-1/2, y, -z-1/2'
'-x-1/2, y-1/2, z'
'x, -y-1/2, z-1/2'

loop_
_atom_site_label
_atom_site_type_symbol
_atom_site_fract_x
_atom_site_fract_y
_atom_site_fract_z
_atom_site_U_iso_or_equiv
_atom_site_adp_type
_atom_site_occupancy
_atom_site_symmetry_multiplicity
_atom_site_calc_flag
_atom_site_refinement_flags
_atom_site_disorder_assembly
_atom_site_disorder_group
O1 O -0.01408(11) 0.30374(13) 0.05841(19) 0.0257(5) Uani 1 1 d . . .
N1 N -0.03397(12) 0.26672(15) 0.2815(2) 0.0235(5) Uani 1 1 d . B .
H1 H -0.0188 0.2342 0.3508 0.028 Uiso 1 1 calc R . .
N2 N 0.07947(12) 0.15258(15) 0.2750(2) 0.0240(5) Uani 1 1 d . . .
C1 C 0.06748(14) 0.19935(16) 0.1603(3) 0.0200(5) Uani 1 1 d . . .
C2 C 0.11204(16) 0.19283(19) 0.0437(3) 0.0274(6) Uani 1 1 d . . .
H2 H 0.1021 0.2271 -0.0357 0.033 Uiso 1 1 calc R . .
C3 C 0.17124(18) 0.1352(2) 0.0459(3) 0.0348(7) Uani 1 1 d . . .
H3A H 0.2027 0.1292 -0.0325 0.042 Uiso 1 1 calc R . .
C4 C 0.18403(16) 0.08676(19) 0.1626(3) 0.0308(7) Uani 1 1 d . . .
H4 H 0.2244 0.0468 0.1662 0.037 Uiso 1 1 calc R . .
C5 C 0.13711(15) 0.09718(18) 0.2749(3) 0.0264(6) Uani 1 1 d D . .
C6 C 0.00246(14) 0.26119(17) 0.1626(3) 0.0195(5) Uani 1 1 d . . .
C7 C -0.09776(16) 0.3237(2) 0.3035(3) 0.0319(7) Uani 1 1 d D . .
H7A H -0.0978 0.3701 0.2326 0.038 Uiso 1 1 calc R A 1
H7B H -0.0937 0.3516 0.3952 0.038 Uiso 1 1 calc R A 1
C8 C -0.1709(4) 0.2724(6) 0.2951(10) 0.0493(19) Uani 0.72 1 d PDU B 1
H8A H -0.1769 0.2479 0.2013 0.059 Uiso 0.72 1 calc PR B 1
H8B H -0.1697 0.2237 0.3618 0.059 Uiso 0.72 1 calc PR B 1
C9 C -0.2364(2) 0.3317(4) 0.3278(6) 0.0545(15) Uani 0.72 1 d PDU B 1
H9A H -0.2331 0.3509 0.4240 0.082 Uiso 0.72 1 calc PR B 1
H9B H -0.2832 0.3001 0.3137 0.082 Uiso 0.72 1 calc PR B 1
H9C H -0.2350 0.3824 0.2667 0.082 Uiso 0.72 1 calc PR B 1
C8A C -0.1730(17) 0.289(2) 0.320(2) 0.049(4) Uiso 0.28 1 d PDU B 2
H8A1 H -0.2070 0.3352 0.3530 0.059 Uiso 0.28 1 calc PR B 2
H8A2 H -0.1726 0.2419 0.3903 0.059 Uiso 0.28 1 calc PR B 2
C9A C -0.2007(7) 0.2532(11) 0.1820(16) 0.066(4) Uiso 0.28 1 d PDU B 2
H9A1 H -0.2050 0.3008 0.1154 0.098 Uiso 0.28 1 calc PR B 2
H9A2 H -0.2496 0.2259 0.1947 0.098 Uiso 0.28 1 calc PR B 2
H9A3 H -0.1652 0.2100 0.1473 0.098 Uiso 0.28 1 calc PR B 2
O2 O 0.2066(3) -0.0037(5) 0.4051(9) 0.060(2) Uani 0.72 1 d PDU C 1
N3 N 0.0963(2) 0.0447(2) 0.4976(4) 0.0304(9) Uani 0.72 1 d PDU C 1
H3 H 0.0588 0.0811 0.4884 0.037 Uiso 0.72 1 calc PR C 1
C10 C 0.1494(3) 0.0419(4) 0.3975(6) 0.0405(13) Uani 0.72 1 d PDU C 1
C11 C 0.0995(3) -0.0101(3) 0.6184(5) 0.0442(11) Uani 0.72 1 d PDU C 1
H11A H 0.0672 -0.0613 0.6023 0.053 Uiso 0.72 1 calc PR C 1
H11B H 0.1513 -0.0314 0.6290 0.053 Uiso 0.72 1 calc PR C 1
C12 C 0.0771(3) 0.0301(3) 0.7464(5) 0.0472(12) Uani 0.72 1 d PDU C 1
H12A H 0.0247 0.0500 0.7372 0.057 Uiso 0.72 1 calc PR C 1
H12B H 0.1084 0.0822 0.7618 0.057 Uiso 0.72 1 calc PR C 1
C13 C 0.0829(4) -0.0283(4) 0.8719(6) 0.0432(16) Uani 0.72 1 d PDU C 1
H13A H 0.0551 -0.0822 0.8551 0.065 Uiso 0.72 1 calc PR C 1
H13B H 0.0618 0.0015 0.9524 0.065 Uiso 0.72 1 calc PR C 1
H13C H 0.1354 -0.0421 0.8894 0.065 Uiso 0.72 1 calc PR C 1
O2A O 0.1905(8) -0.0198(9) 0.4143(18) 0.029(3) Uani 0.28 1 d PDU C 2
N3A N 0.1130(6) 0.0840(7) 0.5188(9) 0.034(2) Uani 0.28 1 d PDU C 2
H3A1 H 0.0810 0.1259 0.5009 0.041 Uiso 0.28 1 calc PR C 2
C10A C 0.1503(6) 0.0460(9) 0.4126(13) 0.043(3) Uani 0.28 1 d PDU C 2
C11A C 0.1244(7) 0.0571(7) 0.6615(10) 0.0399(19) Uani 0.28 1 d PDU C 2
H11C H 0.1786 0.0555 0.6811 0.048 Uiso 0.28 1 calc PR C 2
H11D H 0.1015 0.1006 0.7237 0.048 Uiso 0.28 1 calc PR C 2
C12A C 0.0923(9) -0.0280(7) 0.6902(13) 0.050(2) Uani 0.28 1 d PDU C 2
H12C H 0.1161 -0.0718 0.6297 0.060 Uiso 0.28 1 calc PR C 2
H12D H 0.0383 -0.0268 0.6685 0.060 Uiso 0.28 1 calc PR C 2
C13A C 0.1029(11) -0.0547(10) 0.8408(12) 0.044(4) Uani 0.28 1 d PDU C 2
H13D H 0.1528 -0.0374 0.8718 0.066 Uiso 0.28 1 calc PR C 2
H13E H 0.0976 -0.1178 0.8492 0.066 Uiso 0.28 1 calc PR C 2
H13F H 0.0652 -0.0260 0.8981 0.066 Uiso 0.28 1 calc PR C 2

loop_
_atom_site_aniso_label
_atom_site_aniso_U_11
_atom_site_aniso_U_22
_atom_site_aniso_U_33
_atom_site_aniso_U_23
_atom_site_aniso_U_13
_atom_site_aniso_U_12
O1 0.0262(10) 0.0327(11) 0.0183(9) 0.0004(8) -0.0011(8) 0.0022(8)
N1 0.0192(11) 0.0333(13) 0.0180(11) 0.0014(9) 0.0009(9) 0.0042(10)
N2 0.0180(11) 0.0317(12) 0.0224(11) -0.0035(10) -0.0031(9) 0.0021(9)
C1 0.0184(12) 0.0223(13) 0.0195(12) -0.0046(10) -0.0009(10) -0.0040(10)
C2 0.0279(14) 0.0324(15) 0.0221(14) -0.0042(12) 0.0038(11) 0.0000(12)
C3 0.0344(16) 0.0369(17) 0.0332(16) -0.0096(14) 0.0083(13) 0.0054(14)
C4 0.0254(14) 0.0304(15) 0.0367(17) -0.0111(13) 0.0005(12) 0.0067(12)
C5 0.0225(13) 0.0279(14) 0.0288(15) -0.0051(12) -0.0032(11) 0.0028(11)
C6 0.0170(11) 0.0239(13) 0.0176(12) -0.0017(10) -0.0023(10) -0.0029(10)
C7 0.0248(14) 0.0453(18) 0.0257(15) 0.0053(13) 0.0045(11) 0.0144(13)
C8 0.018(2) 0.051(5) 0.079(5) 0.026(4) 0.014(3) 0.006(3)
C9 0.020(2) 0.065(3) 0.079(4) 0.033(3) 0.017(2) 0.013(2)
O2 0.030(3) 0.082(5) 0.070(3) 0.038(3) 0.012(2) 0.030(3)
N3 0.037(2) 0.0286(19) 0.0253(17) -0.0012(16) -0.0109(15) 0.0059(17)
C10 0.033(2) 0.051(3) 0.038(3) 0.001(2) -0.004(2) 0.016(2)
C11 0.068(3) 0.034(2) 0.031(2) 0.005(2) -0.005(2) 0.011(2)
C12 0.079(3) 0.029(2) 0.034(2) 0.0001(19) 0.015(2) -0.014(2)
C13 0.061(4) 0.038(3) 0.030(3) 0.002(2) 0.003(3) -0.013(3)
O2A 0.027(6) 0.018(4) 0.044(6) -0.010(4) -0.008(5) -0.006(4)
N3A 0.035(4) 0.044(4) 0.022(4) 0.005(4) -0.002(3) 0.013(4)
C10A 0.040(5) 0.057(5) 0.031(5) 0.013(5) -0.005(5) 0.019(5)
C11A 0.056(4) 0.037(4) 0.027(4) 0.001(4) 0.002(4) 0.004(4)
C12A 0.067(5) 0.044(5) 0.038(5) 0.003(5) 0.002(5) -0.007(5)
C13A 0.056(9) 0.047(8) 0.029(7) 0.005(6) -0.010(6) -0.021(7)

loop_
_atom_type_symbol
_atom_type_description
_atom_type_scat_dispersion_real
_atom_type_scat_dispersion_imag
_atom_type_scat_source
C C 0.0033 0.0016 'International Tables Vol C Tables 4.2.6.8 and 6.1.1.4'
H H 0.0000 0.0000 'International Tables Vol C Tables 4.2.6.8 and 6.1.1.4'
N N 0.0061 0.0033 'International Tables Vol C Tables 4.2.6.8 and 6.1.1.4'
O O 0.0106 0.0060 'International Tables Vol C Tables 4.2.6.8 and 6.1.1.4'

loop_
_geom_angle_atom_site_label_1
_geom_angle_atom_site_label_2
_geom_angle_atom_site_label_3
_geom_angle
C6 N1 C7 123.4(2)
C6 N1 H1 118.3
C7 N1 H1 118.3
C5 N2 C1 117.7(2)
N2 C1 C2 122.9(2)
N2 C1 C6 116.8(2)
C2 C1 C6 120.2(2)
C3 C2 C1 118.4(3)
C3 C2 H2 120.8
C1 C2 H2 120.8
C4 C3 C2 119.2(3)
C4 C3 H3A 120.4
C2 C3 H3A 120.4
C3 C4 C5 118.9(3)
C3 C4 H4 120.6
C5 C4 H4 120.6
N2 C5 C4 122.9(3)
N2 C5 C10 118.8(3)
C4 C5 C10 118.3(3)
N2 C5 C10A 115.8(5)
C4 C5 C10A 121.3(5)
O1 C6 N1 123.8(2)
O1 C6 C1 120.5(2)
N1 C6 C1 115.7(2)
N1 C7 C8A 121.3(13)
N1 C7 C8 110.7(4)
N1 C7 H7A 109.5
C8A C7 H7A 110.0
C8 C7 H7A 109.5
N1 C7 H7B 109.5
C8A C7 H7B 97.3
C8 C7 H7B 109.5
H7A C7 H7B 108.1
C9 C8 C7 109.8(6)
C9 C8 H8A 109.7
C7 C8 H8A 109.7
C9 C8 H8B 109.7
C7 C8 H8B 109.7
H8A C8 H8B 108.2
C7 C8A C9A 109.4(19)
C7 C8A H8A1 109.8
C9A C8A H8A1 109.8
C7 C8A H8A2 109.8
C9A C8A H8A2 109.8
H8A1 C8A H8A2 108.2
C8A C9A H9A1 109.5
C8A C9A H9A2 109.5
H9A1 C9A H9A2 109.5
C8A C9A H9A3 109.5
H9A1 C9A H9A3 109.5
H9A2 C9A H9A3 109.5
C10 N3 C11 122.1(4)
C10 N3 H3 118.9
C11 N3 H3 118.9
O2 C10 N3 123.6(6)
O2 C10 C5 119.7(5)
N3 C10 C5 116.7(5)
C12 C11 N3 115.8(4)
C12 C11 H11A 108.3
N3 C11 H11A 108.3
C12 C11 H11B 108.3
N3 C11 H11B 108.3
H11A C11 H11B 107.4
C11 C12 C13 114.5(4)
C11 C12 H12A 108.6
C13 C12 H12A 108.6
C11 C12 H12B 108.6
C13 C12 H12B 108.6
H12A C12 H12B 107.6
C10A N3A C11A 121.8(10)
C10A N3A H3A1 119.1
C11A N3A H3A1 119.1
O2A C10A N3A 128.7(13)
O2A C10A C5 120.5(11)
N3A C10A C5 110.7(11)
C12A C11A N3A 112.4(9)
C12A C11A H11C 109.1
N3A C11A H11C 109.1
C12A C11A H11D 109.1
N3A C11A H11D 109.1
H11C C11A H11D 107.9
C11A C12A C13A 112.0(10)
C11A C12A H12C 109.2
C13A C12A H12C 109.2
C11A C12A H12D 109.2
C13A C12A H12D 109.2
H12C C12A H12D 107.9
C12A C13A H13D 109.5
C12A C13A H13E 109.5
H13D C13A H13E 109.5
C12A C13A H13F 109.5
H13D C13A H13F 109.5
H13E C13A H13F 109.5

loop_
_geom_bond_atom_site_label_1
_geom_bond_atom_site_label_2
_geom_bond_distance
O1 C6 1.239(3)
N1 C6 1.327(3)
N1 C7 1.457(3)
N1 H1 0.8800
N2 C5 1.339(3)
N2 C1 1.341(3)
C1 C2 1.387(4)
C1 C6 1.505(3)
C2 C3 1.383(4)
C2 H2 0.9500
C3 C4 1.375(5)
C3 H3A 0.9500
C4 C5 1.384(4)
C4 H4 0.9500
C5 C10 1.478(8)
C5 C10A 1.567(17)
C7 C8A 1.46(3)
C7 C8 1.533(9)
C7 H7A 0.9900
C7 H7B 0.9900
C8 C9 1.520(9)
C8 H8A 0.9900
C8 H8B 0.9900
C9 H9A 0.9800
C9 H9B 0.9800
C9 H9C 0.9800
C8A C9A 1.532(13)
C8A H8A1 0.9900
C8A H8A2 0.9900
C9A H9A1 0.9800
C9A H9A2 0.9800
C9A H9A3 0.9800
O2 C10 1.244(5)
N3 C10 1.359(5)
N3 C11 1.444(5)
N3 H3 0.8800
C11 C12 1.443(6)
C11 H11A 0.9900
C11 H11B 0.9900
C12 C13 1.517(6)
C12 H12A 0.9900
C12 H12B 0.9900
C13 H13A 0.9800
C13 H13B 0.9800
C13 H13C 0.9800
O2A C10A 1.244(9)
N3A C10A 1.359(9)
N3A C11A 1.458(9)
N3A H3A1 0.8800
C11A C12A 1.457(10)
C11A H11C 0.9900
C11A H11D 0.9900
C12A C13A 1.528(10)
C12A H12C 0.9900
C12A H12D 0.9900
C13A H13D 0.9800
C13A H13E 0.9800
C13A H13F 0.9800

loop_
_geom_hbond_atom_site_label_D
_geom_hbond_atom_site_label_H
_geom_hbond_atom_site_label_A
_geom_hbond_distance_DH
_geom_hbond_distance_HA
_geom_hbond_distance_DA
_geom_hbond_angle_DHA
_geom_hbond_site_symmetry_A
N1 H1 O1 0.88 2.10 2.916(3) 154 8_566
N3 H3 O1 0.88 2.30 3.115(4) 153 8_566
N3A H3A1 O1 0.88 2.09 2.884(10) 149 8_566

loop_
_geom_torsion_atom_site_label_1
_geom_torsion_atom_site_label_2
_geom_torsion_atom_site_label_3
_geom_torsion_atom_site_label_4
_geom_torsion
C5 N2 C1 C2 -0.3(4)
C5 N2 C1 C6 -180.0(2)
N2 C1 C2 C3 0.3(4)
C6 C1 C2 C3 180.0(2)
C1 C2 C3 C4 -0.1(4)
C2 C3 C4 C5 0.0(5)
C1 N2 C5 C4 0.1(4)
C1 N2 C5 C10 -177.2(2)
C1 N2 C5 C10A 178.3(3)
C3 C4 C5 N2 0.0(4)
C3 C4 C5 C10 177.3(3)
C3 C4 C5 C10A -178.0(4)
C7 N1 C6 O1 -0.1(4)
C7 N1 C6 C1 179.4(2)
N2 C1 C6 O1 -176.8(2)
C2 C1 C6 O1 3.5(4)
N2 C1 C6 N1 3.8(3)
C2 C1 C6 N1 -176.0(2)
C6 N1 C7 C8A 109.8(10)
C6 N1 C7 C8 100.9(5)
N1 C7 C8 C9 176.2(5)
C8A C7 C8 C9 31(6)
N1 C7 C8A C9A -71(2)
C8 C7 C8A C9A -32(5)
C11 N3 C10 O2 -4.3(4)
C11 N3 C10 C5 176.2(4)
N2 C5 C10 O2 -173.0(4)
C4 C5 C10 O2 9.6(4)
C10A C5 C10 O2 -118(6)
N2 C5 C10 N3 6.6(4)
C4 C5 C10 N3 -170.8(3)
C10A C5 C10 N3 61(6)
C10 N3 C11 C12 140.7(5)
N3 C11 C12 C13 -178.5(5)
C11A N3A C10A O2A 9.1(9)
C11A N3A C10A C5 -170.8(9)
N2 C5 C10A O2A 163.8(5)
C4 C5 C10A O2A -18.0(5)
C10 C5 C10A O2A 37(6)
N2 C5 C10A N3A -16.3(5)
C4 C5 C10A N3A 161.9(5)
C10 C5 C10A N3A -144(6)
C10A N3A C11A C12A -71.6(14)
N3A C11A C12A C13A -178.6(12)
